data_1560304
loop_
_publ_author_name
'Shaikh, Aslam C.'
'Veleta, Jos\'e M.'
'Moutet, Jules'
'Gianetti, Thomas L.'

_publ_section_title
;
 Trioxatriangulenium (TOTA+) as a robust carbon-based Lewis acid in
 frustrated Lewis pair chemistry
;
_journal_issue 13
_journal_name_full 'Chemical Science'
_journal_page_first 4841
_journal_page_last 4849
_journal_paper_doi 10.1039/D0SC05893A
_journal_volume 12
_journal_year 2021
_chemical_formula_moiety 'C25 H14 O3 S'
_chemical_formula_sum 'C25 H14 O3 S'
_chemical_formula_weight 394.42
_chemical_name_common 4a
_space_group_crystal_system monoclinic
_space_group_IT_number 11
_space_group_name_Hall '-P 2yb'
_space_group_name_H-M_alt 'P 1 21/m 1'
_atom_sites_solution_hydrogens geom
_atom_sites_solution_primary dual
_audit_creation_date 2020-06-18
_audit_creation_method
;
Olex2 1.2
(compiled 2018.05.29 svn.r3508 for OlexSys, GUI svn.r5506)
;
_audit_update_record
;
2020-10-08 deposited with the CCDC.	2021-02-08 downloaded from the CCDC.
;
_cell_angle_alpha 90
_cell_angle_beta 100.325(2)
_cell_angle_gamma 90
_cell_formula_units_Z 6
_cell_length_a 7.5851(7)
_cell_length_b 43.318(3)
_cell_length_c 8.5930(8)
_cell_measurement_reflns_used 3904
_cell_measurement_temperature 273(2)
_cell_measurement_theta_max 22.889
_cell_measurement_theta_min 2.409
_cell_volume 2777.7(4)
_computing_cell_refinement 'SAINT v8.34A (Bruker, 2013)'
_computing_data_reduction 'SAINT v8.34A (Bruker, 2013)'
_computing_molecular_graphics 'Olex2 (Dolomanov et al., 2009)'
_computing_publication_material 'Olex2 (Dolomanov et al., 2009)'
_computing_structure_refinement 'ShelXL (Sheldrick, 2015)'
_computing_structure_solution 'ShelXT (Sheldrick, 2015)'
_diffrn_ambient_temperature 273.15
_diffrn_measured_fraction_theta_full 1.000
_diffrn_measured_fraction_theta_max 0.991
_diffrn_measurement_device_type 'Bruker APEX-II CCD'
_diffrn_measurement_method '\f and \w scans'
_diffrn_radiation_type MoK\a
_diffrn_radiation_wavelength 0.71073
_diffrn_reflns_av_R_equivalents 0.0322
_diffrn_reflns_av_unetI/netI 0.0346
_diffrn_reflns_Laue_measured_fraction_full 1.000
_diffrn_reflns_Laue_measured_fraction_max 0.991
_diffrn_reflns_limit_h_max 9
_diffrn_reflns_limit_h_min -9
_diffrn_reflns_limit_k_max 52
_diffrn_reflns_limit_k_min -41
_diffrn_reflns_limit_l_max 10
_diffrn_reflns_limit_l_min -10
_diffrn_reflns_number 19541
_diffrn_reflns_point_group_measured_fraction_full 1.000
_diffrn_reflns_point_group_measured_fraction_max 0.991
_diffrn_reflns_theta_full 25.242
_diffrn_reflns_theta_max 25.752
_diffrn_reflns_theta_min 0.940
_diffrn_standards_number 0
_exptl_absorpt_coefficient_mu 0.200
_exptl_absorpt_correction_T_max 0.7453
_exptl_absorpt_correction_T_min 0.6708
_exptl_absorpt_correction_type none
_exptl_absorpt_process_details
'SADABS-2014/5 (Bruker,2014/5) was used for absorption correction. wR2(int) was 0.0738 before and 0.0447 after correction. The Ratio of minimum to maximum transmission is 0.9000. The \l/2 correction factor is 0.00150.'
_exptl_crystal_colour 'clear yellowish white'
_exptl_crystal_colour_lustre clear
_exptl_crystal_colour_modifier yellowish
_exptl_crystal_colour_primary white
_exptl_crystal_density_diffrn 1.415
_exptl_crystal_description plate
_exptl_crystal_F_000 1224
_exptl_crystal_size_max 1
_exptl_crystal_size_mid 0.58
_exptl_crystal_size_min 0.08
_refine_diff_density_max 0.171
_refine_diff_density_min -0.152
_refine_diff_density_rms 0.034
_refine_ls_extinction_method none
_refine_ls_goodness_of_fit_ref 1.041
_refine_ls_hydrogen_treatment constr
_refine_ls_matrix_type full
_refine_ls_number_parameters 523
_refine_ls_number_reflns 5359
_refine_ls_number_restraints 156
_refine_ls_restrained_S_all 1.036
_refine_ls_R_factor_all 0.0652
_refine_ls_R_factor_gt 0.0425
_refine_ls_shift/su_max 0.000
_refine_ls_shift/su_mean 0.000
_refine_ls_structure_factor_coef Fsqd
_refine_ls_weighting_details 'w=1/[\s^2^(Fo^2^)+(0.0390P)^2^+0.6974P] where P=(Fo^2^+2Fc^2^)/3'
_refine_ls_weighting_scheme calc
_refine_ls_wR_factor_gt 0.0939
_refine_ls_wR_factor_ref 0.1028
_reflns_Friedel_coverage 0.000
_reflns_number_gt 3930
_reflns_number_total 5359
_reflns_threshold_expression 'I > 2\s(I)'
_cod_data_source_file d0sc05893a2.cif
_cod_data_source_block 4a
_cod_depositor_comments 'Adding full bibliography for 1560304--1560308.cif.'
_cod_database_code 1560304
_shelx_shelxl_version_number 2018/3
_shelx_space_group_comment
;
The symmetry employed for this shelxl refinement is uniquely defined
by the following loop, which should always be used as a source of
symmetry information in preference to the above space-group names.
They are only intended as comments.
;
_shelx_estimated_absorpt_t_max 0.984
_shelx_estimated_absorpt_t_min 0.825
_olex2_refinement_description
;
1. Fixed Uiso
 At 1.2 times of:
  All C(H) groups
2. Uiso/Uaniso restraints and constraints
C28 \\sim C39 \\sim C27 \\sim C33 \\sim C50 \\sim C46 \\sim C44 \\sim C40 \\sim
C32 \\sim C34 \\sim C38 \\sim C49 \\sim C47 \\sim C43 \\sim C41 \\sim O6 \\sim
C29 \\sim O5 \\sim C31 \\sim C35 \\sim C37 \\sim C48 \\sim C42 \\sim C30 \\sim
C36: within 2A with sigma of 0.01 and sigma for terminal atoms of 0.02
3. Others
 Fixed Sof: O5(0.5) C44(0.5) C39(0.5) C40(0.5) C41(0.5) H41(0.5) C42(0.5)
 H42(0.5) C43(0.5) H43(0.5) C27(0.5) C28(0.5) C29(0.5) H29(0.5) C30(0.5)
 H30(0.5) C31(0.5) H31(0.5) C32(0.5) C33(0.5) C34(0.5) C35(0.5) H35(0.5)
 C36(0.5) H36(0.5) C37(0.5) H37(0.5) C38(0.5) O6(0.5) C50(0.5) H50(0.5)
 C49(0.5) H49(0.5) C48(0.5) H48(0.5) C47(0.5) H47(0.5) C46(0.5) H46(0.5)
 C26(0.5) S2(0.5) C45(0.5) O4(0.5)
4.a Aromatic/amide H refined with riding coordinates:
 C4(H4), C18(H18), C25(H25), C6(H6), C21(H21), C5(H5), C16(H16), C10(H10),
 C24(H24), C12(H12), C11(H11), C17(H17), C23(H23), C22(H22), C41(H41), C42(H42),
  C43(H43), C29(H29), C30(H30), C31(H31), C35(H35), C36(H36), C37(H37),
 C50(H50), C49(H49), C48(H48), C47(H47), C46(H46)
;
_olex2_submission_special_instructions 'No special instructions were received'

loop_
_space_group_symop_operation_xyz
'x, y, z'
'-x, y+1/2, -z'
'-x, -y, -z'
'x, -y-1/2, z'

loop_
_atom_site_label
_atom_site_type_symbol
_atom_site_fract_x
_atom_site_fract_y
_atom_site_fract_z
_atom_site_U_iso_or_equiv
_atom_site_adp_type
_atom_site_occupancy
_atom_site_site_symmetry_order
_atom_site_calc_flag
_atom_site_refinement_flags_posn
_atom_site_refinement_flags_adp
_atom_site_refinement_flags_occupancy
_atom_site_disorder_assembly
_atom_site_disorder_group
S1 S 0.59249(7) 0.42967(2) 0.29703(6) 0.04910(16) Uani 1 1 d . . . . .
O1 O 0.52292(18) 0.38659(3) 0.67971(15) 0.0450(3) Uani 1 1 d . . . . .
O2 O 0.2844(2) 0.48296(3) 0.45322(17) 0.0548(4) Uani 1 1 d . . . . .
O3 O 0.1735(2) 0.38862(4) 0.15377(16) 0.0563(4) Uani 1 1 d . . . . .
C3 C 0.4855(2) 0.41779(5) 0.6932(2) 0.0391(5) Uani 1 1 d . . . . .
C19 C 0.4383(3) 0.37141(5) 0.5440(2) 0.0404(5) Uani 1 1 d . . . . .
C1 C 0.3952(2) 0.42153(5) 0.3998(2) 0.0387(5) Uani 1 1 d . . . . .
C7 C 0.3688(3) 0.46573(5) 0.5817(2) 0.0445(5) Uani 1 1 d . . . . .
C20 C 0.7716(3) 0.41408(5) 0.4353(2) 0.0453(5) Uani 1 1 d . . . . .
C8 C 0.2384(2) 0.43629(5) 0.2975(2) 0.0428(5) Uani 1 1 d . . . . .
C15 C 0.2632(3) 0.37229(5) 0.2834(2) 0.0457(5) Uani 1 1 d . . . . .
C9 C 0.1913(3) 0.46655(5) 0.3257(2) 0.0494(5) Uani 1 1 d . . . . .
C4 C 0.5097(3) 0.43038(5) 0.8431(2) 0.0491(5) Uani 1 1 d . . . . .
H4 H 0.554015 0.418482 0.931606 0.059 Uiso 1 1 calc R . . . .
C13 C 0.1353(3) 0.41952(6) 0.1772(2) 0.0488(5) Uani 1 1 d . . . . .
C18 C 0.4258(3) 0.33975(5) 0.5479(3) 0.0519(5) Uani 1 1 d . . . . .
H18 H 0.478534 0.328723 0.637028 0.062 Uiso 1 1 calc R . . . .
C25 C 0.8644(3) 0.43309(6) 0.5524(3) 0.0556(6) Uani 1 1 d . . . . .
H25 H 0.836268 0.453972 0.553967 0.067 Uiso 1 1 calc R . . . .
C6 C 0.3937(3) 0.47908(5) 0.7298(3) 0.0540(6) Uani 1 1 d . . . . .
H6 H 0.362582 0.499562 0.742828 0.065 Uiso 1 1 calc R . . . .
C21 C 0.8177(3) 0.38316(6) 0.4306(3) 0.0586(6) Uani 1 1 d . . . . .
H21 H 0.759854 0.370469 0.350052 0.070 Uiso 1 1 calc R . . . .
C5 C 0.4665(3) 0.46107(6) 0.8585(3) 0.0575(6) Uani 1 1 d . . . . .
H5 H 0.486922 0.469938 0.958696 0.069 Uiso 1 1 calc R . . . .
C16 C 0.2470(3) 0.34059(6) 0.2849(3) 0.0558(6) Uani 1 1 d . . . . .
H16 H 0.179686 0.330193 0.199748 0.067 Uiso 1 1 calc R . . . .
C10 C 0.0503(3) 0.48077(6) 0.2279(3) 0.0623(6) Uani 1 1 d . . . . .
H10 H 0.020497 0.501190 0.244383 0.075 Uiso 1 1 calc R . . . .
C24 C 0.9987(3) 0.42100(7) 0.6667(3) 0.0669(7) Uani 1 1 d . . . . .
H24 H 1.061099 0.433804 0.744549 0.080 Uiso 1 1 calc R . . . .
C12 C -0.0075(3) 0.43324(6) 0.0788(3) 0.0604(6) Uani 1 1 d . . . . .
H12 H -0.076270 0.422128 -0.002843 0.072 Uiso 1 1 calc R . . . .
C11 C -0.0457(3) 0.46373(7) 0.1043(3) 0.0672(7) Uani 1 1 d . . . . .
H11 H -0.139106 0.473223 0.036254 0.081 Uiso 1 1 calc R . . . .
C17 C 0.3331(3) 0.32465(6) 0.4161(3) 0.0606(6) Uani 1 1 d . . . . .
H17 H 0.328669 0.303195 0.415909 0.073 Uiso 1 1 calc R . . . .
C14 C 0.3661(2) 0.38796(5) 0.4090(2) 0.0390(5) Uani 1 1 d . . . . .
C2 C 0.4205(2) 0.43558(5) 0.5606(2) 0.0371(4) Uani 1 1 d . . . . .
C23 C 1.0399(3) 0.39018(8) 0.6654(3) 0.0741(8) Uani 1 1 d . . . . .
H23 H 1.127597 0.381996 0.744122 0.089 Uiso 1 1 calc R . . . .
C22 C 0.9516(3) 0.37132(7) 0.5475(3) 0.0732(8) Uani 1 1 d . . . . .
H22 H 0.981603 0.350515 0.546085 0.088 Uiso 1 1 calc R . . . .
O5 O 1.0119(13) 0.3101(2) -0.0824(11) 0.0597(18) Uani 0.5 1 d . U P A -1
C44 C 0.650(3) 0.2195(4) 0.047(2) 0.054(4) Uani 0.5 1 d . U P A -1
C39 C 0.805(4) 0.2234(7) 0.016(4) 0.048(3) Uani 0.5 1 d . U P A -1
C40 C 0.8899(18) 0.1966(4) -0.0513(16) 0.053(2) Uani 0.5 1 d . U P A -1
C41 C 0.8058(13) 0.1686(3) -0.0624(12) 0.068(2) Uani 0.5 1 d . U P A -1
H41 H 0.854764 0.151573 -0.104658 0.082 Uiso 0.5 1 calc R . P A -1
C42 C 0.6436(15) 0.1667(3) -0.0082(11) 0.068(3) Uani 0.5 1 d . U P A -1
H42 H 0.590738 0.147303 -0.007114 0.082 Uiso 0.5 1 calc R . P A -1
C43 C 0.5568(16) 0.1914(3) 0.0439(14) 0.060(3) Uani 0.5 1 d . U P A -1
H43 H 0.445631 0.189694 0.074460 0.072 Uiso 0.5 1 calc R . P A -1
C27 C 0.813(4) 0.2797(7) 0.014(4) 0.046(3) Uani 0.5 1 d . U P A -1
C28 C 0.633(3) 0.2744(4) 0.063(2) 0.042(3) Uani 0.5 1 d . U P A -1
C29 C 0.5247(16) 0.2995(2) 0.0666(15) 0.058(2) Uani 0.5 1 d . U P A -1
H29 H 0.414181 0.297409 0.097961 0.070 Uiso 0.5 1 calc R . P A -1
C30 C 0.5833(12) 0.3283(3) 0.0224(12) 0.065(3) Uani 0.5 1 d . U P A -1
H30 H 0.509685 0.345264 0.027965 0.078 Uiso 0.5 1 calc R . P A -1
C31 C 0.7451(13) 0.3331(3) -0.0295(11) 0.063(3) Uani 0.5 1 d . U P A -1
H31 H 0.779472 0.352352 -0.061075 0.076 Uiso 0.5 1 calc R . P A -1
C32 C 0.8503(18) 0.3072(5) -0.0306(19) 0.057(3) Uani 0.5 1 d . U P A -1
C33 C 1.0404(5) 0.2546(4) -0.0871(5) 0.047(3) Uani 0.5 1 d . U P A -1
C34 C 1.0884(14) 0.2835(2) -0.1374(13) 0.051(2) Uani 0.5 1 d . U P A -1
C35 C 1.2007(10) 0.28627(17) -0.2416(9) 0.0619(19) Uani 0.5 1 d . U P A -1
H35 H 1.231770 0.305539 -0.276041 0.074 Uiso 0.5 1 calc R . P A -1
C36 C 1.2691(9) 0.25896(16) -0.2961(8) 0.065(3) Uani 0.5 1 d . U P A -1
H36 H 1.350862 0.260893 -0.364222 0.078 Uiso 0.5 1 calc R . P A -1
C37 C 1.2244(11) 0.22971(19) -0.2565(9) 0.062(2) Uani 0.5 1 d . U P A -1
H37 H 1.268912 0.212120 -0.298009 0.074 Uiso 0.5 1 calc R . P A -1
C38 C 1.1059(16) 0.2284(2) -0.1483(15) 0.055(2) Uani 0.5 1 d . U P A -1
O6 O 1.0524(10) 0.1991(2) -0.1082(9) 0.059(2) Uani 0.5 1 d . U P A -1
C50 C 0.8860(13) 0.28382(19) 0.4028(11) 0.0545(19) Uani 0.5 1 d . U P A -1
H50 H 0.930606 0.300989 0.357728 0.065 Uiso 0.5 1 calc R . P A -1
C49 C 0.7726(8) 0.28787(18) 0.5101(7) 0.0706(16) Uani 0.5 1 d . U P A -1
H49 H 0.740922 0.307628 0.537320 0.085 Uiso 0.5 1 calc R . P A -1
C48 C 0.7051(11) 0.2617(2) 0.5781(10) 0.075(2) Uani 0.5 1 d . U P A -1
H48 H 0.629286 0.264148 0.651151 0.090 Uiso 0.5 1 calc R . P A -1
C47 C 0.7511(12) 0.2327(3) 0.5366(10) 0.075(2) Uani 0.5 1 d . U P A -1
H47 H 0.706109 0.215447 0.580756 0.090 Uiso 0.5 1 calc R . P A -1
C46 C 0.8634(14) 0.2292(2) 0.4302(11) 0.068(2) Uani 0.5 1 d . U P A -1
H46 H 0.894144 0.209381 0.402380 0.081 Uiso 0.5 1 calc R . P A -1
C26 C 0.9209(5) 0.2527(11) 0.0313(4) 0.042(5) Uani 0.5 1 d . . P A -1
S2 S 1.08339(13) 0.25029(16) 0.22846(9) 0.0531(3) Uani 0.5 1 d . . P A -1
C45 C 0.9337(6) 0.2549(6) 0.3619(5) 0.047(5) Uani 0.5 1 d . . P A -1
O4 O 0.5685(4) 0.2472(15) 0.0982(4) 0.061(7) Uani 0.5 1 d . . P A -1

loop_
_atom_site_aniso_label
_atom_site_aniso_U_11
_atom_site_aniso_U_22
_atom_site_aniso_U_33
_atom_site_aniso_U_23
_atom_site_aniso_U_13
_atom_site_aniso_U_12
S1 0.0454(3) 0.0620(4) 0.0414(3) 0.0058(2) 0.0120(2) -0.0063(3)
O1 0.0499(8) 0.0432(9) 0.0394(7) 0.0015(6) 0.0008(6) 0.0020(6)
O2 0.0632(10) 0.0421(9) 0.0552(9) 0.0042(7) -0.0002(7) 0.0019(7)
O3 0.0607(10) 0.0653(12) 0.0388(8) -0.0072(7) -0.0022(7) -0.0034(8)
C3 0.0355(10) 0.0423(13) 0.0388(10) 0.0002(9) 0.0043(8) -0.0015(8)
C19 0.0381(10) 0.0423(14) 0.0410(11) -0.0028(9) 0.0076(8) -0.0024(9)
C1 0.0364(10) 0.0445(13) 0.0352(10) 0.0019(8) 0.0064(8) -0.0038(8)
C7 0.0450(11) 0.0416(14) 0.0454(11) 0.0040(9) 0.0044(9) -0.0035(9)
C20 0.0366(11) 0.0561(15) 0.0458(12) -0.0025(10) 0.0148(9) -0.0051(9)
C8 0.0390(11) 0.0522(15) 0.0365(10) 0.0052(9) 0.0050(8) -0.0021(9)
C15 0.0434(11) 0.0533(15) 0.0409(11) -0.0046(9) 0.0089(9) -0.0029(10)
C9 0.0487(12) 0.0521(15) 0.0464(12) 0.0106(10) 0.0056(10) -0.0019(10)
C4 0.0534(13) 0.0541(15) 0.0362(11) -0.0002(9) -0.0019(9) -0.0016(10)
C13 0.0466(12) 0.0625(17) 0.0358(11) 0.0050(10) 0.0038(9) -0.0044(10)
C18 0.0574(14) 0.0405(15) 0.0571(13) 0.0034(10) 0.0080(11) 0.0012(10)
C25 0.0481(13) 0.0641(17) 0.0558(13) -0.0046(11) 0.0123(11) -0.0116(11)
C6 0.0594(14) 0.0441(14) 0.0566(14) -0.0131(10) 0.0051(11) -0.0036(10)
C21 0.0473(13) 0.0646(18) 0.0668(15) -0.0113(12) 0.0178(11) -0.0014(11)
C5 0.0642(15) 0.0594(17) 0.0450(13) -0.0148(11) -0.0012(11) -0.0041(12)
C16 0.0576(14) 0.0547(17) 0.0552(14) -0.0183(11) 0.0098(11) -0.0089(11)
C10 0.0617(15) 0.0585(17) 0.0636(15) 0.0182(12) 0.0028(12) 0.0101(12)
C24 0.0483(14) 0.097(2) 0.0543(14) -0.0044(13) 0.0068(11) -0.0149(14)
C12 0.0520(13) 0.084(2) 0.0414(12) 0.0076(12) -0.0010(10) -0.0029(12)
C11 0.0552(14) 0.085(2) 0.0561(15) 0.0259(14) -0.0026(12) 0.0078(13)
C17 0.0707(16) 0.0401(15) 0.0718(16) -0.0075(12) 0.0150(13) -0.0041(11)
C14 0.0367(10) 0.0422(13) 0.0385(10) -0.0027(8) 0.0079(8) -0.0023(8)
C2 0.0337(10) 0.0405(13) 0.0369(10) -0.0008(8) 0.0059(8) -0.0055(8)
C23 0.0409(13) 0.113(3) 0.0673(17) 0.0166(16) 0.0077(12) 0.0039(15)
C22 0.0535(15) 0.073(2) 0.096(2) 0.0083(15) 0.0211(15) 0.0186(13)
O5 0.059(4) 0.060(4) 0.061(3) -0.001(2) 0.015(3) 0.003(3)
C44 0.062(6) 0.053(6) 0.044(4) -0.012(3) -0.001(4) 0.004(4)
C39 0.055(6) 0.042(6) 0.041(5) -0.006(4) -0.004(5) 0.007(5)
C40 0.056(5) 0.057(5) 0.042(4) -0.011(3) 0.000(4) 0.000(4)
C41 0.073(6) 0.063(5) 0.064(4) -0.013(4) 0.002(4) -0.007(4)
C42 0.076(7) 0.060(4) 0.066(4) -0.014(3) 0.008(5) -0.007(6)
C43 0.066(5) 0.052(6) 0.058(4) -0.010(5) 0.005(3) -0.007(5)
C27 0.039(5) 0.052(7) 0.045(5) -0.003(5) 0.001(4) 0.009(6)
C28 0.037(4) 0.051(7) 0.038(5) -0.003(5) 0.004(3) 0.006(5)
C29 0.055(4) 0.060(6) 0.058(4) 0.000(4) 0.003(3) 0.009(4)
C30 0.054(5) 0.067(6) 0.074(5) 0.000(5) 0.011(3) 0.008(5)
C31 0.061(6) 0.060(4) 0.069(5) 0.001(3) 0.014(4) 0.007(5)
C32 0.052(5) 0.062(5) 0.055(4) -0.003(4) 0.002(3) 0.005(4)
C33 0.0414(18) 0.058(9) 0.0389(17) 0.001(3) 0.0029(14) 0.000(3)
C34 0.040(3) 0.066(7) 0.046(3) 0.001(5) 0.005(3) 0.000(5)
C35 0.049(3) 0.082(5) 0.055(3) 0.009(4) 0.012(2) 0.005(4)
C36 0.047(3) 0.088(8) 0.062(3) 0.010(3) 0.016(2) 0.013(3)
C37 0.055(4) 0.077(7) 0.055(4) 0.009(4) 0.012(3) 0.008(4)
C38 0.049(4) 0.063(6) 0.050(3) 0.004(4) 0.001(3) 0.007(4)
O6 0.056(5) 0.063(6) 0.060(4) -0.006(4) 0.013(3) 0.012(4)
C50 0.048(3) 0.068(5) 0.045(3) -0.002(3) 0.003(2) -0.007(4)
C49 0.051(3) 0.095(5) 0.066(3) -0.010(3) 0.010(2) -0.006(3)
C48 0.053(4) 0.117(6) 0.056(4) -0.001(3) 0.016(3) -0.025(3)
C47 0.066(5) 0.102(6) 0.057(5) 0.007(4) 0.011(3) -0.021(5)
C46 0.067(5) 0.076(6) 0.055(4) 0.007(4) -0.002(3) -0.013(5)
C26 0.0414(19) 0.045(14) 0.0372(16) -0.001(4) 0.0012(13) -0.019(9)
S2 0.0436(5) 0.0680(8) 0.0436(4) 0.003(3) -0.0032(4) -0.020(2)
C45 0.0460(19) 0.053(17) 0.0392(18) 0.005(3) -0.0036(15) -0.004(3)
O4 0.0455(16) 0.084(19) 0.0560(15) -0.007(7) 0.0124(13) -0.016(11)

loop_
_atom_type_symbol
_atom_type_description
_atom_type_scat_dispersion_real
_atom_type_scat_dispersion_imag
_atom_type_scat_source
C C 0.0033 0.0016 'International Tables Vol C Tables 4.2.6.8 and 6.1.1.4'
H H 0.0000 0.0000 'International Tables Vol C Tables 4.2.6.8 and 6.1.1.4'
O O 0.0106 0.0060 'International Tables Vol C Tables 4.2.6.8 and 6.1.1.4'
S S 0.1246 0.1234 'International Tables Vol C Tables 4.2.6.8 and 6.1.1.4'

loop_
_geom_angle_atom_site_label_1
_geom_angle_atom_site_label_2
_geom_angle_atom_site_label_3
_geom_angle
_geom_angle_site_symmetry_1
_geom_angle_site_symmetry_3
_geom_angle_publ_flag
C20 S1 C1 100.98(9) . . ?
C3 O1 C19 117.32(14) . . ?
C9 O2 C7 116.67(17) . . ?
C15 O3 C13 117.28(15) . . ?
O1 C3 C2 121.21(17) . . ?
C4 C3 O1 117.84(17) . . ?
C4 C3 C2 120.9(2) . . ?
C18 C19 O1 118.30(18) . . ?
C18 C19 C14 121.05(18) . . ?
C14 C19 O1 120.64(18) . . ?
C8 C1 S1 104.94(12) . . ?
C8 C1 C2 109.18(17) . . ?
C14 C1 S1 110.20(13) . . ?
C14 C1 C8 110.05(16) . . ?
C14 C1 C2 110.41(15) . . ?
C2 C1 S1 111.92(13) . . ?
C6 C7 O2 118.4(2) . . ?
C6 C7 C2 121.37(19) . . ?
C2 C7 O2 120.21(18) . . ?
C25 C20 S1 119.20(19) . . ?
C21 C20 S1 121.05(16) . . ?
C21 C20 C25 119.7(2) . . ?
C9 C8 C1 120.27(18) . . ?
C13 C8 C1 120.0(2) . . ?
C13 C8 C9 119.73(19) . . ?
O3 C15 C14 120.0(2) . . ?
C16 C15 O3 118.87(18) . . ?
C16 C15 C14 121.2(2) . . ?
O2 C9 C8 120.64(18) . . ?
C10 C9 O2 118.7(2) . . ?
C10 C9 C8 120.6(2) . . ?
C3 C4 C5 118.39(19) . . ?
C8 C13 O3 120.53(18) . . ?
C12 C13 O3 119.0(2) . . ?
C12 C13 C8 120.4(2) . . ?
C19 C18 C17 118.5(2) . . ?
C24 C25 C20 120.1(2) . . ?
C7 C6 C5 118.0(2) . . ?
C20 C21 C22 119.3(2) . . ?
C4 C5 C6 122.2(2) . . ?
C15 C16 C17 118.4(2) . . ?
C9 C10 C11 118.1(2) . . ?
C23 C24 C25 120.1(2) . . ?
C11 C12 C13 118.6(2) . . ?
C12 C11 C10 122.4(2) . . ?
C16 C17 C18 121.8(2) . . ?
C19 C14 C1 120.82(17) . . ?
C19 C14 C15 118.6(2) . . ?
C15 C14 C1 120.57(18) . . ?
C3 C2 C1 120.08(18) . . ?
C7 C2 C3 118.87(18) . . ?
C7 C2 C1 120.91(17) . . ?
C24 C23 C22 120.1(2) . . ?
C23 C22 C21 120.5(3) . . ?
C32 O5 C34 118.4(11) . . ?
C39 C44 C43 127(2) . . ?
C39 C44 O4 115(3) . . ?
C43 C44 O4 118(2) . . ?
C44 C39 C40 118(3) . . ?
C44 C39 C26 129(3) . . ?
C40 C39 C26 113(2) . . ?
C41 C40 C39 119.2(16) . . ?
C41 C40 O6 118.0(12) . . ?
O6 C40 C39 122.8(15) . . ?
C40 C41 C42 117.4(11) . . ?
C43 C42 C41 124.3(11) . . ?
C42 C43 C44 114.3(12) . . ?
C32 C27 C28 118(2) . . ?
C32 C27 C26 130(2) . . ?
C26 C27 C28 112(3) . . ?
C29 C28 C27 117.6(18) . . ?
O4 C28 C27 126(2) . . ?
O4 C28 C29 116.7(17) . . ?
C28 C29 C30 118.7(11) . . ?
C31 C30 C29 124.0(12) . . ?
C32 C31 C30 115.2(11) . . ?
C27 C32 O5 115.4(16) . . ?
C27 C32 C31 126.2(18) . . ?
C31 C32 O5 118.4(15) . . ?
C34 C33 C26 119(2) . . ?
C38 C33 C34 119.2(6) . . ?
C38 C33 C26 122(2) . . ?
C33 C34 O5 119.0(10) . . ?
C35 C34 O5 119.8(10) . . ?
C35 C34 C33 121.2(9) . . ?
C34 C35 C36 117.4(8) . . ?
C37 C36 C35 125.0(7) . . ?
C36 C37 C38 114.7(8) . . ?
C33 C38 C37 122.5(8) . . ?
C33 C38 O6 120.8(11) . . ?
O6 C38 C37 116.7(10) . . ?
C38 O6 C40 117.8(10) . . ?
C45 C50 C49 120.9(7) . . ?
C50 C49 C48 119.3(7) . . ?
C47 C48 C49 120.0(8) . . ?
C46 C47 C48 119.8(9) . . ?
C47 C46 C45 121.2(13) . . ?
C39 C26 S2 108(2) . . ?
C27 C26 C39 111.2(4) . . ?
C27 C26 C33 107(3) . . ?
C27 C26 S2 114(2) . . ?
C33 C26 C39 113(3) . . ?
C33 C26 S2 103.6(3) . . ?
C45 S2 C26 100.5(3) . . ?
C50 C45 C46 118.8(7) . . ?
C50 C45 S2 120.1(14) . . ?
C46 C45 S2 121.1(18) . . ?
C28 O4 C44 117.7(5) . . ?

loop_
_geom_bond_atom_site_label_1
_geom_bond_atom_site_label_2
_geom_bond_distance
_geom_bond_site_symmetry_2
_geom_bond_publ_flag
S1 C1 1.9021(19) . ?
S1 C20 1.771(2) . ?
O1 C3 1.390(2) . ?
O1 C19 1.391(2) . ?
O2 C7 1.390(2) . ?
O2 C9 1.388(3) . ?
O3 C15 1.390(2) . ?
O3 C13 1.392(3) . ?
C3 C4 1.380(3) . ?
C3 C2 1.391(3) . ?
C19 C18 1.376(3) . ?
C19 C14 1.390(3) . ?
C1 C8 1.490(3) . ?
C1 C14 1.475(3) . ?
C1 C2 1.491(3) . ?
C7 C6 1.380(3) . ?
C7 C2 1.385(3) . ?
C20 C25 1.390(3) . ?
C20 C21 1.387(3) . ?
C8 C9 1.391(3) . ?
C8 C13 1.385(3) . ?
C15 C16 1.379(3) . ?
C15 C14 1.390(3) . ?
C9 C10 1.381(3) . ?
C4 C5 1.381(3) . ?
C13 C12 1.383(3) . ?
C18 C17 1.386(3) . ?
C25 C24 1.385(3) . ?
C6 C5 1.385(3) . ?
C21 C22 1.392(3) . ?
C16 C17 1.382(3) . ?
C10 C11 1.388(3) . ?
C24 C23 1.372(4) . ?
C12 C11 1.378(3) . ?
C23 C22 1.378(4) . ?
O5 C32 1.382(14) . ?
O5 C34 1.410(10) . ?
C44 C39 1.26(4) . ?
C44 C43 1.41(2) . ?
C44 O4 1.46(6) . ?
C39 C40 1.49(4) . ?
C39 C26 1.54(6) . ?
C40 C41 1.365(18) . ?
C40 O6 1.410(13) . ?
C41 C42 1.394(11) . ?
C42 C43 1.373(12) . ?
C27 C28 1.52(4) . ?
C27 C32 1.30(4) . ?
C27 C26 1.42(5) . ?
C28 C29 1.37(2) . ?
C28 O4 1.33(6) . ?
C29 C30 1.400(13) . ?
C30 C31 1.395(10) . ?
C31 C32 1.378(16) . ?
C33 C34 1.395(17) . ?
C33 C38 1.379(16) . ?
C33 C26 1.481(6) . ?
C34 C35 1.347(13) . ?
C35 C36 1.406(9) . ?
C36 C37 1.370(9) . ?
C37 C38 1.405(15) . ?
C38 O6 1.395(9) . ?
C50 C49 1.380(12) . ?
C50 C45 1.37(3) . ?
C49 C48 1.414(11) . ?
C48 C47 1.367(9) . ?
C47 C46 1.365(13) . ?
C46 C45 1.41(3) . ?
C26 S2 1.911(5) . ?
S2 C45 1.764(6) . ?
